data_7007173
loop_
_publ_author_name
'Pampaloni, Guido'
'Peloso, Riccardo'
'Graiff, Claudia'
'Tiripicchio, Antonio'

_publ_section_title
;
 Synthesis, characterization and olefin/CO exchange reactions of
 pyrazolylborato complexes of copper(I).
;
_journal_issue 29
_journal_name_full 'Dalton transactions (Cambridge, England : 2003)'
_journal_page_first 3576
_journal_page_last 3583
_journal_paper_doi 10.1039/b600915h
_journal_year 2006
_chemical_formula_sum 'C18 H22 B Cu F12 N4 Si'
_chemical_formula_weight 624.84
_chemical_name_systematic
;
?
;
_space_group_IT_number 14
_symmetry_cell_setting monoclinic
_symmetry_space_group_name_Hall '-P 2yn'
_symmetry_space_group_name_H-M 'P 1 21/n 1'
_atom_sites_solution_hydrogens geom
_atom_sites_solution_primary direct
_atom_sites_solution_secondary difmap
_audit_creation_method SHELXL-97
_cell_angle_alpha 90.00
_cell_angle_beta 106.520(10)
_cell_angle_gamma 90.00
_cell_formula_units_Z 4
_cell_length_a 15.496(2)
_cell_length_b 8.5980(10)
_cell_length_c 20.795(2)
_cell_measurement_reflns_used 48
_cell_measurement_temperature 223(2)
_cell_measurement_theta_max 32
_cell_measurement_theta_min 21
_cell_volume 2656.2(5)
_computing_molecular_graphics 'ORTEP 3'
_computing_structure_refinement 'SHELXL-97 (Sheldrick, 1997)'
_computing_structure_solution SHELXS
_diffrn_ambient_temperature 223(2)
_diffrn_measured_fraction_theta_full 0.992
_diffrn_measured_fraction_theta_max 0.992
_diffrn_measurement_device_type 'ENRAF NONIUS CAD 4'
_diffrn_measurement_method 'theta 2 theta scan'
_diffrn_radiation_monochromator graphite
_diffrn_radiation_source 'fine-focus sealed tube'
_diffrn_radiation_type CuK\a
_diffrn_radiation_wavelength 1.54184
_diffrn_reflns_av_R_equivalents 0.0461
_diffrn_reflns_av_sigmaI/netI 0.0473
_diffrn_reflns_limit_h_max 18
_diffrn_reflns_limit_h_min -18
_diffrn_reflns_limit_k_max 10
_diffrn_reflns_limit_k_min 0
_diffrn_reflns_limit_l_max 25
_diffrn_reflns_limit_l_min 0
_diffrn_reflns_number 5163
_diffrn_reflns_theta_full 70.15
_diffrn_reflns_theta_max 70.15
_diffrn_reflns_theta_min 4.19
_diffrn_standards_decay_% 'no decay'
_diffrn_standards_interval_count 100
_diffrn_standards_number 1
_exptl_absorpt_coefficient_mu 2.527
_exptl_absorpt_correction_T_max 1.246577
_exptl_absorpt_correction_T_min 0.797816
_exptl_absorpt_correction_type empirical
_exptl_absorpt_process_details '(Walker et al., 1983)'
_exptl_crystal_colour colourless
_exptl_crystal_density_diffrn 1.562
_exptl_crystal_density_meas ?
_exptl_crystal_density_method .
_exptl_crystal_description prismatic
_exptl_crystal_F_000 1256
_exptl_crystal_size_max 0.17
_exptl_crystal_size_mid 0.13
_exptl_crystal_size_min 0.12
_refine_diff_density_max 0.679
_refine_diff_density_min -0.368
_refine_diff_density_rms 0.062
_refine_ls_extinction_method none
_refine_ls_goodness_of_fit_ref 0.868
_refine_ls_hydrogen_treatment mixed
_refine_ls_matrix_type full
_refine_ls_number_parameters 441
_refine_ls_number_reflns 5019
_refine_ls_number_restraints 9
_refine_ls_restrained_S_all 0.869
_refine_ls_R_factor_all 0.1055
_refine_ls_R_factor_gt 0.0604
_refine_ls_shift/su_max 0.014
_refine_ls_shift/su_mean 0.002
_refine_ls_structure_factor_coef Fsqd
_refine_ls_weighting_details 'calc w=1/[\s^2^(Fo^2^)+(0.1191P)^2^+0.0000P] where P=(Fo^2^+2Fc^2^)/3'
_refine_ls_weighting_scheme calc
_refine_ls_wR_factor_gt 0.1572
_refine_ls_wR_factor_ref 0.1897
_reflns_number_gt 2631
_reflns_number_total 5019
_reflns_threshold_expression >2sigma(I)
_cod_data_source_file b600915h.txt
_cod_data_source_block tevs
_cod_original_sg_symbol_H-M P21/n
_cod_database_code 7007173

loop_
_symmetry_equiv_pos_as_xyz
'x, y, z'
'-x+1/2, y+1/2, -z+1/2'
'-x, -y, -z'
'x-1/2, -y-1/2, z-1/2'

loop_
_atom_site_label
_atom_site_type_symbol
_atom_site_fract_x
_atom_site_fract_y
_atom_site_fract_z
_atom_site_U_iso_or_equiv
_atom_site_adp_type
_atom_site_occupancy
_atom_site_symmetry_multiplicity
_atom_site_calc_flag
_atom_site_refinement_flags
_atom_site_disorder_assembly
_atom_site_disorder_group
C1 C 0.0659(5) 0.9922(9) 0.3862(3) 0.0996(18) Uani 1 1 d . . .
C2 C 0.0361(3) 1.0316(6) 0.3128(3) 0.0750(13) Uani 1 1 d . . .
C3 C 0.0221(3) 1.1747(7) 0.2835(3) 0.0843(15) Uani 1 1 d . . .
H3 H 0.0295 1.2724 0.3048 0.101 Uiso 1 1 calc R . .
C4 C -0.0052(3) 1.1439(5) 0.2159(3) 0.0747(13) Uani 1 1 d . C .
C5 C -0.0279(5) 1.2552(7) 0.1597(4) 0.0959(18) Uani 1 1 d . . .
C6 C 0.2279(4) 0.5838(8) 0.3142(3) 0.0920(16) Uani 1 1 d . . .
C7 C 0.1794(3) 0.6299(6) 0.2447(3) 0.0734(13) Uani 1 1 d . . .
C8 C 0.2079(3) 0.6126(6) 0.1885(3) 0.0851(15) Uani 1 1 d . . .
H8 H 0.2618 0.5672 0.1855 0.102 Uiso 1 1 calc R . .
C9 C 0.1409(3) 0.6757(6) 0.1379(3) 0.0713(12) Uani 1 1 d . C .
C10 C 0.1363(4) 0.6900(8) 0.0653(3) 0.0898(16) Uani 1 1 d . . .
C11 C -0.1144(5) 0.7835(12) 0.0330(4) 0.111(2) Uani 1 1 d D . .
C12 C -0.1606(3) 0.8895(7) 0.0589(3) 0.0762(14) Uani 1 1 d D . .
C13 C -0.2473(6) 0.6348(11) 0.1172(7) 0.209(6) Uani 1 1 d D . .
H13A H -0.2305 0.5804 0.0811 0.250 Uiso 1 1 calc R A 1
H13B H -0.1960 0.6246 0.1574 0.250 Uiso 1 1 calc R A 1
C14A C -0.3245(15) 0.543(3) 0.1306(14) 0.214(16) Uani 0.50 1 d PD B 1
H14A H -0.3813 0.5804 0.1017 0.321 Uiso 0.50 1 calc PR B 1
H14B H -0.3236 0.5555 0.1772 0.321 Uiso 0.50 1 calc PR B 1
H14C H -0.3178 0.4333 0.1216 0.321 Uiso 0.50 1 calc PR B 1
C14B C -0.3117(17) 0.507(2) 0.0826(11) 0.146(8) Uani 0.50 1 d PD B 2
H14D H -0.3045 0.4172 0.1121 0.220 Uiso 0.50 1 calc PR B 2
H14E H -0.2985 0.4769 0.0414 0.220 Uiso 0.50 1 calc PR B 2
H14F H -0.3731 0.5444 0.0723 0.220 Uiso 0.50 1 calc PR B 2
C15 C -0.3604(4) 0.8852(8) 0.0287(4) 0.122(2) Uani 1 1 d D . .
H15A H -0.3577 0.8448 -0.0147 0.146 Uiso 1 1 calc R B 1
H15B H -0.4125 0.8398 0.0396 0.146 Uiso 1 1 calc R B 1
C16A C -0.3653(18) 1.0638(10) 0.0279(13) 0.155(12) Uani 0.50 1 d PD B 1
H16A H -0.3991 1.0990 -0.0164 0.232 Uiso 0.50 1 calc PR B 1
H16B H -0.3049 1.1065 0.0391 0.232 Uiso 0.50 1 calc PR B 1
H16C H -0.3950 1.0988 0.0606 0.232 Uiso 0.50 1 calc PR B 1
C16B C -0.377(2) 1.0429(16) -0.0077(11) 0.132(9) Uani 0.50 1 d PD B 2
H16D H -0.3842 1.1229 0.0233 0.198 Uiso 0.50 1 calc PR B 2
H16E H -0.4309 1.0369 -0.0452 0.198 Uiso 0.50 1 calc PR B 2
H16F H -0.3258 1.0683 -0.0240 0.198 Uiso 0.50 1 calc PR B 2
C17 C -0.2468(5) 0.9550(12) 0.1711(4) 0.152(4) Uani 1 1 d D . .
H17A H -0.2082 0.8978 0.2093 0.183 Uiso 1 1 calc R B 1
H17B H -0.2168 1.0538 0.1677 0.183 Uiso 1 1 calc R B 1
C18A C -0.3370(13) 0.990(6) 0.1857(16) 0.27(3) Uani 0.50 1 d PD B 1
H18A H -0.3864 0.9567 0.1480 0.406 Uiso 0.50 1 calc PR B 1
H18B H -0.3418 1.1013 0.1924 0.406 Uiso 0.50 1 calc PR B 1
H18C H -0.3395 0.9352 0.2258 0.406 Uiso 0.50 1 calc PR B 1
C18B C -0.3218(15) 0.926(5) 0.2051(16) 0.165(11) Uani 0.50 1 d PD B 2
H18D H -0.3265 1.0145 0.2326 0.248 Uiso 0.50 1 calc PR B 2
H18E H -0.3073 0.8335 0.2331 0.248 Uiso 0.50 1 calc PR B 2
H18F H -0.3786 0.9101 0.1710 0.248 Uiso 0.50 1 calc PR B 2
B1 B 0.0261(4) 0.7381(7) 0.2655(4) 0.0699(14) Uani 1 1 d . . .
Cu1 Cu -0.03897(4) 0.84998(8) 0.12500(3) 0.0672(3) Uani 1 1 d . C .
F1 F 0.1465(2) 0.9289(5) 0.40561(16) 0.1109(11) Uani 1 1 d . . .
F2 F 0.0684(3) 1.1211(5) 0.42221(19) 0.1351(15) Uani 1 1 d . . .
F3 F 0.0098(3) 0.8923(5) 0.40440(18) 0.1179(12) Uani 1 1 d . . .
F4 F -0.0020(15) 1.2072(19) 0.1077(9) 0.109(5) Uani 0.50 1 d P C 1
F5 F 0.010(2) 1.393(2) 0.1719(13) 0.180(12) Uani 0.50 1 d P C 1
F6 F -0.1142(10) 1.278(3) 0.1338(14) 0.170(10) Uani 0.50 1 d P C 1
F4A F 0.0264(19) 1.243(3) 0.1229(12) 0.184(11) Uani 0.50 1 d P C 2
F5A F -0.0217(15) 1.3945(17) 0.1854(11) 0.125(6) Uani 0.50 1 d P C 2
F6A F -0.1117(14) 1.244(2) 0.1207(13) 0.175(10) Uani 0.50 1 d P C 2
F7 F 0.2406(2) 0.6991(5) 0.35683(18) 0.1128(11) Uani 1 1 d . . .
F8 F 0.1840(2) 0.4734(5) 0.3384(2) 0.1208(13) Uani 1 1 d . . .
F9 F 0.3085(2) 0.5255(5) 0.3170(2) 0.1206(13) Uani 1 1 d . . .
F10 F 0.1015(19) 0.849(3) 0.0448(17) 0.087(4) Uani 0.50 1 d P D 1
F11 F 0.2189(13) 0.695(3) 0.0637(10) 0.112(4) Uani 0.50 1 d P D 1
F12 F 0.089(2) 0.576(3) 0.0328(14) 0.130(9) Uani 0.50 1 d P D 1
F10A F 0.2098(16) 0.647(3) 0.0467(10) 0.134(7) Uani 0.50 1 d P D 2
F11A F 0.115(2) 0.812(3) 0.0396(18) 0.103(6) Uani 0.50 1 d P D 2
F12A F 0.0705(17) 0.610(3) 0.0206(15) 0.105(6) Uani 0.50 1 d P D 2
N1 N 0.0187(2) 0.9200(5) 0.2654(2) 0.0663(9) Uani 1 1 d . C .
N2 N -0.0082(2) 0.9908(4) 0.2042(2) 0.0656(9) Uani 1 1 d . . .
N3 N 0.0968(2) 0.6956(4) 0.2268(2) 0.0662(10) Uani 1 1 d . C .
N4 N 0.0724(2) 0.7249(4) 0.1599(2) 0.0657(9) Uani 1 1 d . . .
Si1 Si -0.25573(9) 0.8427(2) 0.09478(8) 0.0854(4) Uani 1 1 d . B .
H12 H -0.152(4) 0.996(4) 0.053(3) 0.092(18) Uiso 1 1 d D . .
H11B H -0.093(5) 0.842(7) -0.001(3) 0.13(3) Uiso 1 1 d D . .
H11A H -0.120(5) 0.676(4) 0.044(3) 0.11(3) Uiso 1 1 d D . .
H1 H -0.042(3) 0.690(4) 0.2389(19) 0.055(11) Uiso 1 1 d . . .
H2 H 0.054(3) 0.702(6) 0.313(2) 0.075(14) Uiso 1 1 d . . .

loop_
_atom_site_aniso_label
_atom_site_aniso_U_11
_atom_site_aniso_U_22
_atom_site_aniso_U_33
_atom_site_aniso_U_23
_atom_site_aniso_U_13
_atom_site_aniso_U_12
C1 0.111(5) 0.107(5) 0.083(4) -0.022(4) 0.031(4) 0.000(4)
C2 0.069(3) 0.080(3) 0.077(3) -0.014(3) 0.022(2) -0.004(3)
C3 0.070(3) 0.080(4) 0.100(4) -0.028(3) 0.019(3) -0.004(3)
C4 0.067(3) 0.054(3) 0.100(4) -0.005(3) 0.016(3) -0.003(2)
C5 0.099(5) 0.060(3) 0.130(6) -0.003(4) 0.035(4) 0.001(3)
C6 0.078(4) 0.083(4) 0.113(5) 0.013(4) 0.024(3) 0.015(3)
C7 0.058(2) 0.064(3) 0.098(4) 0.006(3) 0.021(2) 0.003(2)
C8 0.059(3) 0.077(3) 0.119(4) -0.004(3) 0.025(3) 0.008(2)
C9 0.064(3) 0.067(3) 0.088(3) -0.004(2) 0.030(2) -0.002(2)
C10 0.082(4) 0.085(4) 0.105(5) -0.013(4) 0.032(3) -0.001(3)
C11 0.081(4) 0.148(8) 0.092(5) -0.038(5) 0.004(3) 0.013(5)
C12 0.061(3) 0.091(4) 0.070(3) -0.007(3) 0.008(2) 0.001(3)
C13 0.113(7) 0.144(8) 0.325(16) 0.088(9) -0.010(8) -0.014(6)
C14A 0.20(3) 0.121(18) 0.24(3) 0.02(2) -0.06(2) -0.033(18)
C14B 0.158(17) 0.099(14) 0.17(2) 0.026(14) 0.020(17) -0.023(12)
C15 0.068(4) 0.131(6) 0.153(6) 0.008(5) 0.009(4) 0.013(4)
C16A 0.078(12) 0.149(18) 0.23(3) 0.090(18) 0.037(19) 0.046(11)
C16B 0.108(14) 0.156(18) 0.115(15) 0.049(11) 0.006(12) 0.022(11)
C17 0.096(5) 0.240(11) 0.138(6) -0.062(7) 0.060(5) -0.037(6)
C18A 0.13(2) 0.54(9) 0.16(3) -0.20(4) 0.077(19) -0.03(3)
C18B 0.077(11) 0.27(3) 0.16(2) -0.01(2) 0.049(12) -0.016(14)
B1 0.055(3) 0.065(3) 0.090(4) 0.004(3) 0.023(3) -0.002(3)
Cu1 0.0589(4) 0.0654(4) 0.0748(4) -0.0067(3) 0.0152(3) 0.0007(3)
F1 0.091(2) 0.143(3) 0.089(2) -0.001(2) 0.0104(18) 0.000(2)
F2 0.176(4) 0.128(3) 0.096(2) -0.044(2) 0.030(3) 0.008(3)
F3 0.113(3) 0.155(3) 0.099(2) 0.002(2) 0.051(2) -0.006(2)
F4 0.147(13) 0.079(5) 0.083(6) 0.019(4) 0.006(7) 0.014(6)
F5 0.30(3) 0.096(10) 0.143(13) -0.003(9) 0.054(13) -0.105(13)
F6 0.082(9) 0.146(16) 0.27(2) 0.086(14) 0.038(12) 0.046(10)
F4A 0.19(2) 0.21(2) 0.19(2) 0.079(17) 0.110(18) 0.071(17)
F5A 0.201(15) 0.048(6) 0.124(9) 0.008(5) 0.043(9) 0.006(8)
F6A 0.178(19) 0.089(8) 0.183(12) 0.046(8) -0.071(12) -0.041(10)
F7 0.099(2) 0.119(3) 0.104(2) 0.000(2) 0.0010(19) 0.022(2)
F8 0.112(3) 0.109(3) 0.135(3) 0.050(2) 0.025(2) 0.013(2)
F9 0.078(2) 0.124(3) 0.148(3) 0.030(2) 0.013(2) 0.034(2)
F10 0.113(8) 0.066(9) 0.097(9) 0.002(7) 0.052(6) 0.021(7)
F11 0.090(6) 0.163(13) 0.105(10) -0.038(7) 0.064(6) -0.001(7)
F12 0.21(2) 0.087(10) 0.090(11) -0.025(10) 0.042(13) -0.031(13)
F10A 0.120(10) 0.192(17) 0.101(10) -0.036(8) 0.048(8) 0.054(10)
F11A 0.153(14) 0.082(13) 0.090(7) 0.001(9) 0.060(8) 0.036(8)
F12A 0.108(7) 0.106(13) 0.097(10) -0.001(7) 0.020(6) -0.003(7)
N1 0.057(2) 0.065(2) 0.075(2) -0.007(2) 0.0151(18) 0.0002(18)
N2 0.060(2) 0.058(2) 0.076(2) -0.0034(19) 0.0136(18) -0.0007(17)
N3 0.057(2) 0.058(2) 0.082(3) 0.0030(19) 0.0177(19) 0.0018(16)
N4 0.060(2) 0.055(2) 0.082(3) -0.0073(19) 0.0192(19) -0.0005(17)
Si1 0.0609(8) 0.0980(11) 0.0910(10) 0.0011(9) 0.0117(7) -0.0086(8)

loop_
_atom_type_symbol
_atom_type_description
_atom_type_scat_dispersion_real
_atom_type_scat_dispersion_imag
_atom_type_scat_source
C C 0.0181 0.0091 'International Tables Vol C Tables 4.2.6.8 and 6.1.1.4'
H H 0.0000 0.0000 'International Tables Vol C Tables 4.2.6.8 and 6.1.1.4'
B B 0.0090 0.0039 'International Tables Vol C Tables 4.2.6.8 and 6.1.1.4'
Cu Cu -1.9646 0.5888 'International Tables Vol C Tables 4.2.6.8 and 6.1.1.4'
F F 0.0727 0.0534 'International Tables Vol C Tables 4.2.6.8 and 6.1.1.4'
N N 0.0311 0.0180 'International Tables Vol C Tables 4.2.6.8 and 6.1.1.4'
Si Si 0.2541 0.3302 'International Tables Vol C Tables 4.2.6.8 and 6.1.1.4'

loop_
_geom_angle_atom_site_label_1
_geom_angle_atom_site_label_2
_geom_angle_atom_site_label_3
_geom_angle
_geom_angle_site_symmetry_1
_geom_angle_site_symmetry_3
_geom_angle_publ_flag
F1 C1 F2 107.4(6) . . ?
F1 C1 F3 106.4(6) . . ?
F2 C1 F3 106.9(5) . . ?
F1 C1 C2 113.3(5) . . ?
F2 C1 C2 109.5(6) . . ?
F3 C1 C2 113.0(5) . . ?
N1 C2 C3 110.0(5) . . ?
N1 C2 C1 121.5(5) . . ?
C3 C2 C1 128.4(5) . . ?
C2 C3 C4 104.3(5) . . ?
N2 C4 C3 111.2(5) . . ?
N2 C4 C5 120.4(5) . . ?
C3 C4 C5 128.4(5) . . ?
F5A C5 F4A 109.6(16) . . ?
F5A C5 F6 88.9(15) . . ?
F4A C5 F6 122.0(18) . . ?
F5A C5 F4 128.2(12) . . ?
F4A C5 F4 24.4(17) . . ?
F6 C5 F4 102.8(16) . . ?
F5A C5 F5 28.0(17) . . ?
F4A C5 F5 81.8(15) . . ?
F6 C5 F5 107.3(17) . . ?
F4 C5 F5 102.4(14) . . ?
F5A C5 F6A 105.4(15) . . ?
F4A C5 F6A 108.7(18) . . ?
F6 C5 F6A 18(2) . . ?
F4 C5 F6A 87.1(16) . . ?
F5 C5 F6A 119.6(16) . . ?
F5A C5 C4 107.4(10) . . ?
F4A C5 C4 111.5(12) . . ?
F6 C5 C4 114.1(12) . . ?
F4 C5 C4 112.7(8) . . ?
F5 C5 C4 116.1(13) . . ?
F6A C5 C4 114.1(11) . . ?
F7 C6 F9 107.3(5) . . ?
F7 C6 F8 106.0(5) . . ?
F9 C6 F8 106.6(5) . . ?
F7 C6 C7 113.3(5) . . ?
F9 C6 C7 110.7(5) . . ?
F8 C6 C7 112.6(5) . . ?
N3 C7 C8 108.6(5) . . ?
N3 C7 C6 124.0(5) . . ?
C8 C7 C6 127.3(5) . . ?
C9 C8 C7 104.8(5) . . ?
N4 C9 C8 111.5(5) . . ?
N4 C9 C10 120.2(5) . . ?
C8 C9 C10 128.3(5) . . ?
F11 C10 F12 115.2(16) . . ?
F11 C10 F11A 96(2) . . ?
F12 C10 F11A 113(2) . . ?
F11 C10 F10 104.0(16) . . ?
F12 C10 F10 116.2(18) . . ?
F11A C10 F10 12(2) . . ?
F11 C10 F12A 123.7(15) . . ?
F12 C10 F12A 19(2) . . ?
F11A C10 F12A 95(2) . . ?
F10 C10 F12A 97.5(18) . . ?
F11 C10 F10A 23.1(13) . . ?
F12 C10 F10A 92.2(17) . . ?
F11A C10 F10A 105.2(19) . . ?
F10 C10 F10A 115.6(16) . . ?
F12A C10 F10A 101.2(15) . . ?
F11 C10 C9 105.4(11) . . ?
F12 C10 C9 109.1(16) . . ?
F11A C10 C9 117.1(14) . . ?
F10 C10 C9 106.0(13) . . ?
F12A C10 C9 117.5(14) . . ?
F10A C10 C9 117.6(11) . . ?
C12 C11 Cu1 70.4(4) . . ?
C11 C12 Si1 125.1(6) . . ?
C11 C12 Cu1 70.3(3) . . ?
Si1 C12 Cu1 112.4(3) . . ?
C14B C13 C14A 42.9(11) . . ?
C14B C13 Si1 126.3(12) . . ?
C14A C13 Si1 123.2(14) . . ?
C16A C15 C16B 27.5(15) . . ?
C16A C15 Si1 103.7(10) . . ?
C16B C15 Si1 122.0(11) . . ?
C18A C17 C18B 26(3) . . ?
C18A C17 Si1 115.2(14) . . ?
C18B C17 Si1 115.4(17) . . ?
N1 B1 N3 107.0(4) . . ?
N4 Cu1 N2 92.74(15) . . ?
N4 Cu1 C11 113.7(3) . . ?
N2 Cu1 C11 153.4(3) . . ?
N4 Cu1 C12 152.2(2) . . ?
N2 Cu1 C12 114.72(19) . . ?
C11 Cu1 C12 39.4(3) . . ?
C2 N1 N2 108.0(4) . . ?
C2 N1 B1 135.3(5) . . ?
N2 N1 B1 116.7(4) . . ?
C4 N2 N1 106.5(4) . . ?
C4 N2 Cu1 137.6(4) . . ?
N1 N2 Cu1 116.0(3) . . ?
C7 N3 N4 109.1(4) . . ?
C7 N3 B1 134.2(5) . . ?
N4 N3 B1 116.7(4) . . ?
C9 N4 N3 105.9(4) . . ?
C9 N4 Cu1 137.5(4) . . ?
N3 N4 Cu1 115.8(3) . . ?
C17 Si1 C15 112.1(4) . . ?
C17 Si1 C13 108.1(6) . . ?
C15 Si1 C13 111.4(4) . . ?
C17 Si1 C12 110.9(3) . . ?
C15 Si1 C12 106.7(3) . . ?
C13 Si1 C12 107.5(4) . . ?

loop_
_geom_bond_atom_site_label_1
_geom_bond_atom_site_label_2
_geom_bond_distance
_geom_bond_site_symmetry_2
_geom_bond_publ_flag
C1 F1 1.316(7) . ?
C1 F2 1.331(7) . ?
C1 F3 1.350(8) . ?
C1 C2 1.502(8) . ?
C2 N1 1.347(6) . ?
C2 C3 1.363(7) . ?
C3 C4 1.374(7) . ?
C4 N2 1.337(6) . ?
C4 C5 1.475(8) . ?
C5 F5A 1.304(19) . ?
C5 F4A 1.29(3) . ?
C5 F6 1.307(17) . ?
C5 F4 1.32(2) . ?
C5 F5 1.31(2) . ?
C5 F6A 1.325(19) . ?
C6 F7 1.307(7) . ?
C6 F9 1.332(6) . ?
C6 F8 1.346(7) . ?
C6 C7 1.480(8) . ?
C7 N3 1.351(6) . ?
C7 C8 1.369(7) . ?
C8 C9 1.362(7) . ?
C9 N4 1.338(6) . ?
C9 C10 1.496(8) . ?
C10 F11 1.292(18) . ?
C10 F12 1.29(3) . ?
C10 F11A 1.18(3) . ?
C10 F10 1.49(3) . ?
C10 F12A 1.36(3) . ?
C10 F10A 1.35(2) . ?
C11 C12 1.361(9) . ?
C11 Cu1 2.020(7) . ?
C12 Si1 1.875(6) . ?
C12 Cu1 2.021(5) . ?
C13 C14B 1.523(5) . ?
C13 C14A 1.527(5) . ?
C13 Si1 1.843(9) . ?
C15 C16A 1.538(5) . ?
C15 C16B 1.539(5) . ?
C15 Si1 1.839(6) . ?
C17 C18A 1.543(5) . ?
C17 C18B 1.544(5) . ?
C17 Si1 1.828(7) . ?
B1 N1 1.568(7) . ?
B1 N3 1.577(7) . ?
Cu1 N4 1.988(4) . ?
Cu1 N2 1.990(4) . ?
N1 N2 1.365(5) . ?
N3 N4 1.356(5) . ?
